data_7110434
loop_
_publ_author_name
'Shirasawa, Nobuhiko'
'Akita, Munetaka'
'Hikichi, Shiro'
'Moro-oka, Yoshihiko'

_publ_section_title
;
 Thermally stable coordinatively unsaturated alkyl complexes resistant to
 \b-hydride elimination: TpiPrM--CH2CH3 (M = Co, Fe)
;
_journal_issue 5
_journal_name_full 'Chemical Communications'
_journal_page_first 417
_journal_paper_doi 10.1039/a809441a
_journal_year 1999
_chemical_formula_sum 'C29 H51 B Co N6'
_chemical_formula_weight 553.50
_chemical_name_common 'compound 2a'
_chemical_name_systematic
; 
 ? 
;
_space_group_IT_number 14
_symmetry_space_group_name_Hall '-P 2ybc'
_symmetry_space_group_name_H-M 'P 1 21/c 1'
_atom_sites_solution_hydrogens geom
_atom_sites_solution_primary direct
_atom_sites_solution_secondary difmap
_audit_creation_method SHELXL
_cell_angle_alpha 90.00
_cell_angle_beta 100.02(2)
_cell_angle_gamma 90.00
_cell_formula_units_Z 4
_cell_length_a 10.309(3)
_cell_length_b 16.206(17)
_cell_length_c 19.207(5)
_cell_measurement_temperature 213(2)
_cell_volume 3160(4)
_computing_structure_refinement 'SHELXL-93 (Sheldrick, 1993)'
_computing_structure_solution 'SHELXS-86 (Sheldrick, 1990)'
_diffrn_ambient_temperature 213(2)
_diffrn_radiation_monochromator graphite
_diffrn_radiation_source 'rotating anode'
_diffrn_radiation_type MoK?Ga
_diffrn_radiation_wavelength 0.71070
_diffrn_reflns_av_R_equivalents 0.0000
_diffrn_reflns_av_sigmaI/netI 0.0702
_diffrn_reflns_limit_h_max 13
_diffrn_reflns_limit_h_min 0
_diffrn_reflns_limit_k_max 20
_diffrn_reflns_limit_k_min 0
_diffrn_reflns_limit_l_max 22
_diffrn_reflns_limit_l_min -22
_diffrn_reflns_number 4201
_diffrn_reflns_theta_max 27.62
_diffrn_reflns_theta_min 1.65
_exptl_absorpt_coefficient_mu 0.570
_exptl_crystal_density_diffrn 1.164
_exptl_crystal_F_000 1196
_refine_diff_density_max 1.001
_refine_diff_density_min -0.913
_refine_diff_density_rms 0.099
_refine_ls_extinction_method none
_refine_ls_goodness_of_fit_all 1.662
_refine_ls_goodness_of_fit_obs 1.793
_refine_ls_matrix_type full
_refine_ls_number_parameters 347
_refine_ls_number_reflns 4201
_refine_ls_number_restraints 0
_refine_ls_restrained_S_all 1.662
_refine_ls_restrained_S_obs 1.793
_refine_ls_R_factor_all 0.0962
_refine_ls_R_factor_obs 0.0825
_refine_ls_shift/esd_max 0.074
_refine_ls_shift/esd_mean 0.002
_refine_ls_structure_factor_coef Fsqd
_refine_ls_weighting_details 'w=1/[?Gs^2^(Fo^2^)+(0.1000P)^2^+0.0000P] where P=(Fo^2^+2Fc^2^)/3'
_refine_ls_weighting_scheme calc
_refine_ls_wR_factor_all 0.2235
_refine_ls_wR_factor_obs 0.2003
_reflns_number_observed 3267
_reflns_number_total 4201
_reflns_observed_criterion >2sigma(I)
_cod_data_source_file 809441asup1.cif
_cod_data_source_block shelxl
_cod_depositor_comments
;
The following automatic conversions were performed:

'_refine_ls_weighting_scheme' value 'calc
w=1/[?Gs^2^(Fo^2^)+(0.1000P)^2^+0.0000P] where P=(Fo^2^+2Fc^2^)/3'
was changed to 'calc'. New tag '_refine_ls_weighting_details' was
created. The value of the new tag was set to
'w=1/[?Gs^2^(Fo^2^)+(0.1000P)^2^+0.0000P] where P=(Fo^2^+2Fc^2^)/3'.

Automatic conversion script
Id: cif_fix_values 3143 2015-03-26 13:38:13Z robertas 
;
_cod_original_cell_volume 3159.7(36)
_cod_database_code 7110434

loop_
_symmetry_equiv_pos_as_xyz
'x, y, z'
'-x, y+1/2, -z+1/2'
'-x, -y, -z'
'x, -y-1/2, z-1/2'

loop_
_atom_site_aniso_label
_atom_site_aniso_U_11
_atom_site_aniso_U_22
_atom_site_aniso_U_33
_atom_site_aniso_U_23
_atom_site_aniso_U_13
_atom_site_aniso_U_12
Co1 0.0651(7) 0.0408(6) 0.0775(7) 0.0017(5) 0.0116(5) 0.0001(5)
N11 0.073(4) 0.044(3) 0.072(4) -0.002(3) 0.017(3) 0.003(3)
N12 0.059(4) 0.054(4) 0.071(4) 0.001(3) 0.005(3) 0.001(3)
N21 0.064(5) 0.038(4) 0.077(4) 0.005(3) 0.008(3) -0.008(3)
N22 0.071(5) 0.032(4) 0.070(4) -0.007(3) 0.005(3) -0.001(3)
N31 0.063(5) 0.042(4) 0.070(4) -0.002(3) 0.012(3) 0.000(3)
N32 0.063(4) 0.040(4) 0.075(4) -0.005(3) 0.000(3) -0.002(3)
C1 0.080(6) 0.056(5) 0.084(5) 0.007(4) 0.032(4) 0.005(5)
C2 0.149(16) 0.082(10) 0.364(34) 0.016(14) 0.121(19) -0.005(10)
C11 0.086(6) 0.044(5) 0.068(5) -0.002(3) 0.012(4) 0.002(4)
C12 0.080(6) 0.054(5) 0.076(5) 0.003(4) 0.004(4) -0.001(4)
C13 0.083(6) 0.040(4) 0.078(5) 0.002(4) 0.001(4) 0.000(4)
C14 0.083(6) 0.055(6) 0.073(5) 0.001(4) 0.007(4) 0.005(4)
C15 0.102(9) 0.073(7) 0.125(8) 0.001(6) 0.021(7) 0.015(6)
C16 0.106(9) 0.105(10) 0.115(8) 0.032(7) 0.021(6) 0.005(7)
C17 0.075(6) 0.052(5) 0.084(6) -0.005(4) 0.001(4) -0.001(4)
C18 0.075(7) 0.053(6) 0.174(10) 0.015(6) 0.021(6) -0.003(5)
C19 0.088(7) 0.078(8) 0.131(9) -0.003(6) -0.009(6) 0.021(6)
C21 0.087(6) 0.048(5) 0.062(4) 0.005(4) 0.006(4) -0.008(4)
C22 0.088(7) 0.045(5) 0.094(6) -0.009(4) 0.023(5) 0.000(4)
C23 0.075(6) 0.032(4) 0.072(5) -0.002(3) 0.010(4) 0.003(3)
C24 0.075(6) 0.061(6) 0.087(6) -0.002(4) 0.004(5) -0.010(4)
C25 0.087(9) 0.271(22) 0.134(10) 0.053(12) -0.006(8) -0.067(11)
C26 0.115(11) 0.075(9) 0.201(14) 0.036(9) 0.009(9) -0.019(7)
C27 0.079(6) 0.048(5) 0.101(6) -0.003(4) 0.009(5) 0.009(4)
C28 0.082(7) 0.084(7) 0.110(7) -0.015(6) 0.025(5) 0.007(5)
C29 0.071(7) 0.077(7) 0.130(7) -0.006(6) 0.005(6) 0.018(5)
C31 0.069(6) 0.043(5) 0.083(5) 0.002(4) 0.008(4) -0.004(4)
C32 0.089(7) 0.045(5) 0.077(5) 0.017(4) 0.011(4) 0.003(4)
C33 0.087(7) 0.049(5) 0.061(4) -0.001(3) 0.010(4) -0.016(4)
C34 0.082(7) 0.050(5) 0.097(6) 0.006(4) 0.005(5) 0.003(4)
C35 0.090(8) 0.115(10) 0.124(8) -0.026(7) -0.016(7) 0.017(7)
C36 0.086(8) 0.083(9) 0.181(11) -0.006(8) 0.025(7) 0.031(6)
C37 0.088(7) 0.056(5) 0.084(6) 0.000(4) 0.023(5) -0.003(4)
C38 0.088(8) 0.065(6) 0.130(8) -0.006(6) 0.022(6) -0.012(5)
C39 0.092(8) 0.065(7) 0.124(8) 0.001(6) 0.005(6) -0.020(5)
B1 0.059(5) 0.035(4) 0.068(5) -0.004(4) 0.009(4) 0.003(4)

loop_
_atom_site_label
_atom_site_type_symbol
_atom_site_fract_x
_atom_site_fract_y
_atom_site_fract_z
_atom_site_U_iso_or_equiv
_atom_site_thermal_displace_type
_atom_site_occupancy
_atom_site_calc_flag
_atom_site_refinement_flags
Co1 Co 1.07466(10) 0.73508(7) 0.76507(6) 0.0612(4) Uani 1 d .
N11 N 0.9200(7) 0.7365(4) 0.6821(4) 0.062(2) Uani 1 d .
N12 N 0.7985(6) 0.7337(4) 0.7024(3) 0.062(2) Uani 1 d .
N21 N 0.9880(7) 0.8231(4) 0.8154(3) 0.060(2) Uani 1 d .
N22 N 0.8599(7) 0.8107(4) 0.8166(3) 0.059(2) Uani 1 d .
N31 N 0.9900(6) 0.6442(4) 0.8140(3) 0.058(2) Uani 1 d .
N32 N 0.8606(6) 0.6540(4) 0.8137(3) 0.061(2) Uani 1 d .
C1 C 1.2644(10) 0.7356(6) 0.7522(5) 0.071(2) Uani 1 d .
C2 C 1.3618(19) 0.7337(10) 0.8100(14) 0.189(10) Uani 1 d .
H2A H 1.3544(60) 0.6841(29) 0.8364(31) 0.189 Uiso 1 calc R
H2B H 1.3539(60) 0.7808(32) 0.8393(29) 0.189 Uiso 1 calc R
H2C H 1.4460(19) 0.7349(62) 0.7951(14) 0.189 Uiso 1 calc R
C11 C 0.9034(9) 0.7414(5) 0.6125(4) 0.066(2) Uani 1 d .
C12 C 0.7719(9) 0.7415(5) 0.5844(5) 0.071(2) Uani 1 d .
C13 C 0.7051(9) 0.7374(5) 0.6419(5) 0.068(2) Uani 1 d .
C14 C 1.0230(9) 0.7452(5) 0.5770(5) 0.071(2) Uani 1 d .
C15 C 1.0842(11) 0.6596(6) 0.5742(6) 0.100(3) Uani 1 d .
H15A H 1.0971(48) 0.6352(14) 0.6205(8) 0.100 Uiso 1 calc R
H15B H 1.1675(25) 0.6644(7) 0.5587(27) 0.100 Uiso 1 calc R
H15C H 1.0264(25) 0.6254(11) 0.5418(21) 0.100 Uiso 1 calc R
C16 C 0.9943(13) 0.7772(7) 0.5024(6) 0.108(4) Uani 1 d .
H16A H 1.0740(17) 0.7777(38) 0.4830(13) 0.108 Uiso 1 calc R
H16B H 0.9597(59) 0.8322(15) 0.5023(7) 0.108 Uiso 1 calc R
H16C H 0.9308(47) 0.7420(22) 0.4743(10) 0.108 Uiso 1 calc R
C17 C 0.5596(9) 0.7337(6) 0.6417(5) 0.072(2) Uani 1 d .
C18 C 0.5160(10) 0.6442(6) 0.6426(7) 0.101(3) Uani 1 d .
H18A H 0.4251(18) 0.6419(6) 0.6476(30) 0.101 Uiso 1 calc R
H18B H 0.5687(37) 0.6160(10) 0.6815(18) 0.101 Uiso 1 calc R
H18C H 0.5266(51) 0.6180(11) 0.5991(13) 0.101 Uiso 1 calc R
C19 C 0.4837(11) 0.7816(7) 0.5799(6) 0.102(3) Uani 1 d .
H19A H 0.5182(39) 0.8366(13) 0.5801(19) 0.102 Uiso 1 calc R
H19B H 0.3924(14) 0.7838(32) 0.5842(18) 0.102 Uiso 1 calc R
H19C H 0.4926(50) 0.7547(21) 0.5365(7) 0.102 Uiso 1 calc R
C21 C 1.0237(9) 0.8943(5) 0.8485(4) 0.066(2) Uani 1 d .
C22 C 0.9136(9) 0.9256(5) 0.8727(5) 0.075(2) Uani 1 d .
C23 C 0.8101(8) 0.8715(4) 0.8531(4) 0.060(2) Uani 1 d .
C24 C 1.1606(9) 0.9261(6) 0.8546(5) 0.075(2) Uani 1 d .
C25 C 1.2385(12) 0.9135(12) 0.9239(7) 0.167(7) Uani 1 d .
H25A H 1.2298(73) 0.8573(17) 0.9381(21) 0.167 Uiso 1 calc R
H25B H 1.2082(62) 0.9497(39) 0.9572(12) 0.167 Uiso 1 calc R
H25C H 1.3293(18) 0.9250(60) 0.9224(14) 0.167 Uiso 1 calc R
C26 C 1.1638(13) 1.0128(7) 0.8354(8) 0.133(5) Uani 1 d .
H26A H 1.2534(14) 1.0297(13) 0.8365(37) 0.133 Uiso 1 calc R
H26B H 1.1256(63) 1.0453(8) 0.8684(22) 0.133 Uiso 1 calc R
H26C H 1.1145(58) 1.0207(10) 0.7886(16) 0.133 Uiso 1 calc R
C27 C 0.6721(9) 0.8787(5) 0.8646(5) 0.077(2) Uani 1 d .
C28 C 0.6587(10) 0.9274(7) 0.9296(5) 0.091(3) Uani 1 d .
H28A H 0.7118(42) 0.9027(19) 0.9702(6) 0.091 Uiso 1 calc R
H28B H 0.5682(13) 0.9277(29) 0.9355(17) 0.091 Uiso 1 calc R
H28C H 0.6876(50) 0.9831(10) 0.9244(13) 0.091 Uiso 1 calc R
C29 C 0.5850(10) 0.9185(7) 0.7992(5) 0.094(3) Uani 1 d .
H29A H 0.6281(26) 0.9667(20) 0.7853(18) 0.094 Uiso 1 calc R
H29B H 0.5015(22) 0.9338(31) 0.8110(10) 0.094 Uiso 1 calc R
H29C H 0.5715(46) 0.8796(13) 0.7609(11) 0.094 Uiso 1 calc R
C31 C 1.0275(8) 0.5729(5) 0.8468(4) 0.066(2) Uani 1 d .
C32 C 0.9169(9) 0.5358(5) 0.8687(4) 0.071(2) Uani 1 d .
C33 C 0.8135(9) 0.5884(5) 0.8477(4) 0.066(2) Uani 1 d .
C34 C 1.1691(9) 0.5438(5) 0.8571(5) 0.077(2) Uani 1 d .
C35 C 1.2350(11) 0.5585(8) 0.9321(6) 0.114(4) Uani 1 d .
H35A H 1.1842(36) 0.5332(34) 0.9637(6) 0.114 Uiso 1 calc R
H35B H 1.2413(57) 0.6167(8) 0.9411(11) 0.114 Uiso 1 calc R
H35C H 1.3218(27) 0.5349(36) 0.9395(11) 0.114 Uiso 1 calc R
C36 C 1.1743(11) 0.4538(7) 0.8384(7) 0.117(4) Uani 1 d .
H36A H 1.1397(56) 0.4214(8) 0.8728(19) 0.117 Uiso 1 calc R
H36B H 1.2639(13) 0.4381(12) 0.8380(32) 0.117 Uiso 1 calc R
H36C H 1.1225(49) 0.4446(10) 0.7925(15) 0.117 Uiso 1 calc R
C37 C 0.6727(9) 0.5812(6) 0.8557(5) 0.075(2) Uani 1 d .
C38 C 0.6460(10) 0.6278(6) 0.9220(6) 0.094(3) Uani 1 d .
H38A H 0.6899(47) 0.6001(20) 0.9637(6) 0.094 Uiso 1 calc R
H38B H 0.5530(11) 0.6290(32) 0.9221(17) 0.094 Uiso 1 calc R
H38C H 0.6787(52) 0.6832(12) 0.9214(16) 0.094 Uiso 1 calc R
C39 C 0.6321(10) 0.4916(6) 0.8611(6) 0.095(3) Uani 1 d .
H39A H 0.5378(10) 0.4881(7) 0.8545(29) 0.095 Uiso 1 calc R
H39B H 0.6693(44) 0.4705(11) 0.9069(11) 0.095 Uiso 1 calc R
H39C H 0.6636(46) 0.4598(9) 0.8253(18) 0.095 Uiso 1 calc R
B1 B 0.7880(8) 0.7327(5) 0.7788(4) 0.054(2) Uani 1 d .
H0 H 0.6984 0.7328 0.7838 0.065 Uiso 1 d .
H1A H 1.2793 0.6897 0.7238 0.088 Uiso 1 d .
H1B H 1.2795 0.7854 0.7272 0.088 Uiso 1 d .
H12 H 0.7344 0.7448 0.5347 0.082 Uiso 1 d .
H14 H 1.0823 0.7801 0.6057 0.090 Uiso 1 d .
H17 H 0.5444 0.7579 0.6847 0.086 Uiso 1 d .
H22 H 0.9130 0.9726 0.9028 0.091 Uiso 1 d .
H24 H 1.2012 0.8960 0.8186 0.100 Uiso 1 d .
H27 H 0.6392 0.8224 0.8699 0.089 Uiso 1 d .
H32 H 0.9160 0.4864 0.8949 0.088 Uiso 1 d .
H34 H 1.2164 0.5751 0.8282 0.109 Uiso 1 d .
H37 H 0.6231 0.6038 0.8158 0.097 Uiso 1 d .

loop_
_atom_type_symbol
_atom_type_description
_atom_type_scat_dispersion_real
_atom_type_scat_dispersion_imag
_atom_type_scat_source
C C 0.0033 0.0016 'International Tables Vol C Tables 4.2.6.8 and 6.1.1.4'
H H 0.0000 0.0000 'International Tables Vol C Tables 4.2.6.8 and 6.1.1.4'
N N 0.0061 0.0033 'International Tables Vol C Tables 4.2.6.8 and 6.1.1.4'
Co Co 0.3494 0.9721 'International Tables Vol C Tables 4.2.6.8 and 6.1.1.4'
B B 0.0013 0.0007 'International Tables Vol C Tables 4.2.6.8 and 6.1.1.4'

loop_
_geom_angle_atom_site_label_1
_geom_angle_atom_site_label_2
_geom_angle_atom_site_label_3
_geom_angle
C1 Co1 N21 125.2(3)
C1 Co1 N31 124.5(3)
N21 Co1 N31 91.7(2)
C1 Co1 N11 123.1(3)
N21 Co1 N11 90.9(3)
N31 Co1 N11 91.7(3)
C11 N11 N12 109.0(7)
C11 N11 Co1 137.3(6)
N12 N11 Co1 113.7(5)
N11 N12 C13 107.2(6)
N11 N12 B1 120.4(6)
C13 N12 B1 132.3(7)
N22 N21 C21 108.1(6)
N22 N21 Co1 115.0(4)
C21 N21 Co1 136.8(6)
N21 N22 C23 111.2(6)
N21 N22 B1 119.8(6)
C23 N22 B1 129.0(7)
C31 N31 N32 108.0(6)
C31 N31 Co1 137.2(6)
N32 N31 Co1 114.8(5)
N31 N32 C33 109.8(6)
N31 N32 B1 119.9(6)
C33 N32 B1 130.4(7)
C2 C1 Co1 119.7(10)
N11 C11 C12 110.1(8)
N11 C11 C14 119.2(8)
C12 C11 C14 130.7(7)
C11 C12 C13 106.2(7)
N12 C13 C12 107.5(7)
N12 C13 C17 123.5(8)
C12 C13 C17 128.9(8)
C16 C14 C11 113.8(8)
C16 C14 C15 107.1(8)
C11 C14 C15 110.6(8)
C13 C17 C18 109.6(7)
C13 C17 C19 111.2(9)
C18 C17 C19 112.6(8)
N21 C21 C22 107.4(7)
N21 C21 C24 121.0(7)
C22 C21 C24 131.6(8)
C23 C22 C21 108.3(8)
N22 C23 C22 104.9(7)
N22 C23 C27 126.2(7)
C22 C23 C27 128.8(8)
C25 C24 C26 109.7(11)
C25 C24 C21 113.0(8)
C26 C24 C21 112.2(9)
C23 C27 C28 113.2(8)
C23 C27 C29 110.4(8)
C28 C27 C29 109.2(8)
N31 C31 C32 109.0(7)
N31 C31 C34 121.5(7)
C32 C31 C34 129.6(8)
C33 C32 C31 105.9(7)
C32 C33 N32 107.4(8)
C32 C33 C37 130.0(8)
N32 C33 C37 122.6(8)
C36 C34 C35 110.8(9)
C36 C34 C31 110.1(8)
C35 C34 C31 109.9(8)
C33 C37 C39 111.5(8)
C33 C37 C38 111.3(8)
C39 C37 C38 108.7(8)
N12 B1 N32 108.6(6)
N12 B1 N22 109.6(6)
N32 B1 N22 107.7(6)

loop_
_geom_bond_atom_site_label_1
_geom_bond_atom_site_label_2
_geom_bond_distance
Co1 C1 2.014(9)
Co1 N21 2.017(7)
Co1 N31 2.025(6)
Co1 N11 2.049(7)
N11 C11 1.320(10)
N11 N12 1.376(9)
N12 C13 1.376(10)
N12 B1 1.489(10)
N21 N22 1.340(9)
N21 C21 1.338(10)
N22 C23 1.360(9)
N22 B1 1.578(10)
N31 C31 1.340(10)
N31 N32 1.342(9)
N32 C33 1.379(10)
N32 B1 1.569(11)
C1 C2 1.36(2)
C11 C12 1.369(12)
C11 C14 1.511(13)
C12 C13 1.400(12)
C13 C17 1.500(13)
C14 C16 1.502(14)
C14 C15 1.529(12)
C17 C18 1.519(13)
C17 C19 1.516(13)
C21 C22 1.395(11)
C21 C24 1.488(12)
C22 C23 1.381(12)
C23 C27 1.481(11)
C24 C25 1.444(14)
C24 C26 1.454(14)
C27 C28 1.504(12)
C27 C29 1.551(12)
C31 C32 1.415(11)
C31 C34 1.515(12)
C32 C33 1.370(12)
C33 C37 1.490(12)
C34 C36 1.504(14)
C34 C35 1.501(13)
C37 C39 1.519(13)
C37 C38 1.546(13)
